data_1537273
loop_
_publ_author_name
'Ruehl, R.'
'Jeitschko, W.'

_publ_section_title
;
 Ueber Polyphosphide von Chrom, Molybdaen und Wolfram
;
_journal_name_full
;
Monatshefte fuer Chemie und verwandte Teile anderer Wissenschaften (109,1978-)
;
_journal_page_first 817
_journal_page_last 828
_journal_volume 114
_journal_year 1983
_chemical_formula_sum 'P2 W'
_chemical_name_systematic 'W P2'
_space_group_IT_number 36
_symmetry_space_group_name_Hall 'C 2c -2'
_symmetry_space_group_name_H-M 'C m c 21'
_cell_angle_alpha 90
_cell_angle_beta 90
_cell_angle_gamma 90
_cell_formula_units_Z 4
_cell_length_a 3.1649
_cell_length_b 11.1599
_cell_length_c 4.9732
_cell_volume 175.653
_citation_journal_id_ASTM MOCMB7
_cod_data_source_file Ruehl_MOCMB7_1983_280.cif
_cod_data_source_block P2W1
_cod_original_cell_volume 175.6533
_cod_original_formula_sum 'P2 W1'
_cod_database_code 1537273

loop_
_symmetry_equiv_pos_as_xyz
x,y,z
-x,-y,z+1/2
-x,y,z
x,-y,z+1/2
x+1/2,y+1/2,z
-x+1/2,-y+1/2,z+1/2
-x+1/2,y+1/2,z
x+1/2,-y+1/2,z+1/2

loop_
_atom_site_label
_atom_site_type_symbol
_atom_site_fract_x
_atom_site_fract_y
_atom_site_fract_z
_atom_site_occupancy
_atom_site_U_iso_or_equiv
P2 P-3 0 0.4299 0.1167 1 0.0
P1 P-3 0 0.298 0.8003 1 0.0
W1 W+6 0 0.09314 0 1 0.0
